data_2009050
loop_
_publ_author_name
'Sugiyama, Kazumasa'
'Hiraga, Kenji'
'Yu,  Jihong'
'Zheng, Shan'
'Qiu, Shilun'
'Xu, Ruren'
'Terasaki, Osamu'

_publ_section_title
;
 A one-dimensionally extended chain aluminophosphate
;
_journal_issue 10
_journal_name_full 'Acta Crystallographica Section C'
_journal_page_first 1615
_journal_page_last 1617
_journal_paper_doi 10.1107/S0108270199000360
_journal_volume 55
_journal_year 1999
_chemical_formula_iupac '(C2 H10 N2)(C3 H12 N2 )2 [Al2 P4 O16 ]'
_chemical_formula_moiety '(C2 H10 N2 2+)(C3 H12 N2 2+)2 [Al2 P4 O16 6-]'
_chemical_formula_sum 'C8 H34 Al2 N6 O16 P4'
_chemical_formula_weight 648.26
_chemical_name_systematic
;
 ?
;
_space_group_IT_number 2
_symmetry_cell_setting triclinic
_symmetry_space_group_name_Hall '-P 1'
_symmetry_space_group_name_H-M 'P -1'
_audit_creation_method SHELXL-97
_cell_angle_alpha 115.764(8)
_cell_angle_beta 99.704(11)
_cell_angle_gamma 98.247(11)
_cell_formula_units_Z 1
_cell_length_a 8.9499(12)
_cell_length_b 9.2513(9)
_cell_length_c 8.6473(11)
_cell_measurement_reflns_used 25
_cell_measurement_temperature 298(2)
_cell_measurement_theta_max 16.65
_cell_measurement_theta_min 15.15
_cell_volume 616.35(15)
_computing_cell_refinement 'MSC/AFC Diffractometer Control Software'
_computing_data_collection
;MSC/AFC Diffractometer Control Software (Molecular Structure Corporation,
 1988)
;
_computing_molecular_graphics 'ATOMS (Dowty, 1997)'
_computing_structure_refinement 'SHELXL97 (Sheldrick, 1997)'
_computing_structure_solution 'SIR92 (Altomare et al., 1994)'
_diffrn_ambient_temperature 298(2)
_diffrn_measured_fraction_theta_full 1.000
_diffrn_measured_fraction_theta_max 1.000
_diffrn_measurement_device_type 'Rigaku AFC-7R'
_diffrn_measurement_method ' \w-2\q scan'
_diffrn_radiation_monochromator graphite
_diffrn_radiation_source 'rotating anode X-ray tube'
_diffrn_radiation_type MoK\a
_diffrn_radiation_wavelength 0.71069
_diffrn_reflns_av_R_equivalents 0.0207
_diffrn_reflns_av_sigmaI/netI 0.0539
_diffrn_reflns_limit_h_max 0
_diffrn_reflns_limit_h_min -12
_diffrn_reflns_limit_k_max 13
_diffrn_reflns_limit_k_min -12
_diffrn_reflns_limit_l_max 12
_diffrn_reflns_limit_l_min -11
_diffrn_reflns_number 3761
_diffrn_reflns_theta_full 30.00
_diffrn_reflns_theta_max 30.00
_diffrn_reflns_theta_min 2.52
_diffrn_standards_decay_% none
_diffrn_standards_interval_count 50
_diffrn_standards_number 3
_exptl_absorpt_coefficient_mu 0.462
_exptl_absorpt_correction_T_max 0.980
_exptl_absorpt_correction_T_min 0.930
_exptl_absorpt_correction_type '\y-scan (North et al., 1968)'
_exptl_crystal_colour colorless
_exptl_crystal_density_diffrn 1.746
_exptl_crystal_density_meas ?
_exptl_crystal_density_method 'not measured'
_exptl_crystal_description irregular
_exptl_crystal_F_000 338
_exptl_crystal_size_max 0.20
_exptl_crystal_size_mid 0.05
_exptl_crystal_size_min 0.05
_refine_diff_density_max 0.597
_refine_diff_density_min -0.353
_refine_ls_extinction_method none
_refine_ls_goodness_of_fit_ref 1.040
_refine_ls_hydrogen_treatment mixed
_refine_ls_matrix_type full
_refine_ls_number_parameters 163
_refine_ls_number_reflns 3761
_refine_ls_number_restraints 0
_refine_ls_restrained_S_all 1.040
_refine_ls_R_factor_all 0.0674
_refine_ls_R_factor_gt 0.0428
_refine_ls_shift/su_max 0.002
_refine_ls_shift/su_mean 0.000
_refine_ls_structure_factor_coef Fsqd
_refine_ls_weighting_details 'w = 1/[\s^2^(Fo^2^)+(0.0412P)^2^+0.2842P] where P=(Fo^2^+2Fc^2^)/3'
_refine_ls_weighting_scheme calc
_refine_ls_wR_factor_ref 0.1033
_reflns_number_gt 2695
_reflns_number_total 3599
_reflns_threshold_expression I>2\s(I)
_cod_data_source_file oh1114.cif
_cod_data_source_block 97040
_cod_depositor_comments
;
The following automatic conversions were performed:

'_exptl_crystal_density_meas' value 'not measured' was changed to '?'
- the value is perceived as not measured.

Automatic conversion script
Id: cif_fix_values 3008 2015-01-20 13:52:24Z robertas 

The following automatic conversions were performed:

'_refine_ls_weighting_scheme' value 'calc w =
1/[\s^2^(Fo^2^)+(0.0412P)^2^+0.2842P] where P=(Fo^2^+2Fc^2^)/3' was
changed to 'calc'. New tag '_refine_ls_weighting_details' was
created. The value of the new tag was set to 'w =
1/[\s^2^(Fo^2^)+(0.0412P)^2^+0.2842P] where P=(Fo^2^+2Fc^2^)/3'.

Automatic conversion script
Id: cif_fix_values 3143 2015-03-26 13:38:13Z robertas 

2019-11-14
Z value and formula fixed to values more according to usual
chemical conventions.                 miguel
;
_cod_original_formula_sum 'C4 H17 Al N3 O8 P2'
_cod_original_formula_weight 324.13
_cod_original_formula_units_Z 2
_cod_original_cell_volume 616.40(10)
_cod_database_code 2009050

loop_
_symmetry_equiv_pos_as_xyz
'x, y, z'
'-x, -y, -z'

loop_
_atom_site_label
_atom_site_fract_x
_atom_site_fract_y
_atom_site_fract_z
_atom_site_U_iso_or_equiv
_atom_site_adp_type
_atom_site_calc_flag
_atom_site_refinement_flags
_atom_site_occupancy
_atom_site_disorder_assembly
_atom_site_disorder_group
_atom_site_type_symbol
P1 .41784(6) .26023(7) .75432(8) .01498(13) Uani d . 1 . . P
P2 .97718(7) .33548(8) .10561(8) .01596(13) Uani d . 1 . . P
Al1 .74612(7) .50134(8) .97468(9) .01360(14) Uani d . 1 . . Al
O1 .85136(19) .5672(2) .8550(2) .0215(4) Uani d . 1 . . O
O2 .6632(2) .6575(2) .0964(2) .0241(4) Uani d . 1 . . O
O3 .87147(19) .4569(2) .1150(2) .0218(4) Uani d . 1 . . O
O4 .40346(19) .6710(2) .1686(2) .0263(4) Uani d . 1 . . O
O5 .6370(2) .7031(2) .3966(3) .0285(4) Uani d . 1 . . O
O6 .6185(2) .9231(2) .3022(3) .0260(4) Uani d . 1 . . O
O7 .0713(2) .8149(2) .0746(3) .0324(5) Uani d . 1 . . O
O8 .9709(2) .3007(2) .2610(2) .0241(4) Uani d . 1 . . O
N11 .7660(2) .4691(3) .4428(3) .0257(5) Uani d . 1 . . N
H111 .8274 .4213 .3752 .053(3) Uiso calc R 1 . . H
H112 .8199 .5217 .5565 .053(3) Uiso calc R 1 . . H
H113 .7322 .5412 .4121 .053(3) Uiso calc R 1 . . H
C12 .6301(3) .3405(4) .4173(4) .0297(6) Uani d . 1 . . C
H121 .5613 .3925 .4880 .053(3) Uiso calc R 1 . . H
H122 .6662 .2651 .4567 .053(3) Uiso calc R 1 . . H
C13 .5419(4) .2456(4) .2231(4) .0385(7) Uani d . 1 . . C
H131 .5995 .1676 .1604 .053(3) Uiso calc R 1 . . H
H132 .5402 .3230 .1755 .053(3) Uiso calc R 1 . . H
C14 .3747(4) .1509(4) .1828(4) .0383(7) Uani d . 1 . . C
H141 .3106 .2292 .2223 .053(3) Uiso calc R 1 . . H
H142 .3345 .0827 .0552 .053(3) Uiso calc R 1 . . H
N15 .3612(3) .0441(2) .2696(2) .0303(5) Uani d . 1 . . N
H151 .4421 -.0020 .2659 .053(3) Uiso calc R 1 . . H
H152 .2728 -.0347 .2127 .053(3) Uiso calc R 1 . . H
H153 .3607 .1051 .3823 .053(3) Uiso calc R 1 . . H
N21 .0798(2) .9778(2) .7025(2) .0220(4) Uani d R 1 . . N
H211 .1722 1.0475 .7340 .053(3) Uiso calc R 1 . . H
H212 .0936 .8894 .7145 .053(3) Uiso calc R 1 . . H
H213 .0206 1.0280 .7719 .053(3) Uiso calc R 1 . . H
C22 .0019(3) .9254(3) .5152(4) .0255(5) Uani d . 1 . . C
H221 -.1041 .8614 .4855 .053(3) Uiso calc R 1 . . H
H222 .0575 .8555 .4380 .053(3) Uiso calc R 1 . . H

loop_
_atom_site_aniso_label
_atom_site_aniso_U_11
_atom_site_aniso_U_22
_atom_site_aniso_U_33
_atom_site_aniso_U_12
_atom_site_aniso_U_13
_atom_site_aniso_U_23
P1 .0104(2) .0151(3) .0171(3) .0030(2) .0037(2) .0055(2)
P2 .0134(2) .0193(3) .0179(3) .0048(2) .0055(2) .0103(2)
Al1 .0099(3) .0156(3) .0158(3) .0037(2) .0043(2) .0073(3)
O1 .0143(7) .0313(10) .0217(9) .0032(7) .0052(6) .0154(8)
O2 .0233(8) .0255(9) .0252(9) .0118(7) .0120(7) .0095(8)
O3 .0188(8) .0286(9) .0233(9) .0124(7) .0056(7) .0148(8)
O4 .0115(7) .0219(9) .0322(10) -.0002(7) .0014(7) .0040(8)
O5 .0292(9) .0373(11) .0267(10) .0139(8) .0096(8) .0192(9)
O6 .0171(8) .0154(8) .0391(11) .0027(6) .0071(7) .0076(8)
O7 .0259(9) .0283(10) .0269(10) .0051(8) .0044(8) .0002(8)
O8 .0257(9) .0292(10) .0309(10) .0101(7) .0129(8) .0228(8)
N11 .0219(10) .0310(12) .0239(11) .0077(9) .0071(9) .0120(9)
C12 .0303(13) .0329(15) .0304(14) .0080(11) .0136(11) .0167(12)
C13 .0382(16) .0380(17) .0350(16) -.0006(13) .0050(13) .0177(14)
C14 .0359(16) .0387(17) .0380(17) .0090(13) .0004(13) .0191(14)
N15 .0243(11) .0283(12) .0323(12) .0090(9) .0044(9) .0092(10)
N21 .0202(10) .0228(10) .0264(11) .0038(8) .0056(8) .0152(9)
C22 .0259(12) .0225(12) .0266(13) .0028(10) .0006(10) .0133(11)

loop_
_atom_type_symbol
_atom_type_description
_atom_type_scat_dispersion_real
_atom_type_scat_dispersion_imag
_atom_type_scat_source
O O 0.0106 0.0060 'International Tables Vol C Tables 4.2.6.8 and 6.1.1.4'
Al Al 0.0645 0.0514 'International Tables Vol C Tables 4.2.6.8 and 6.1.1.4'
P P 0.1023 0.0942 'International Tables Vol C Tables 4.2.6.8 and 6.1.1.4'
C C 0.0033 0.0016 'International Tables Vol C Tables 4.2.6.8 and 6.1.1.4'
N N 0.0061 0.0033 'International Tables Vol C Tables 4.2.6.8 and 6.1.1.4'
H H 0.0000 0.0000 'International Tables Vol C Tables 4.2.6.8 and 6.1.1.4'

loop_
_geom_angle_atom_site_label_1
_geom_angle_atom_site_label_2
_geom_angle_atom_site_label_3
_geom_angle_site_symmetry_1
_geom_angle_site_symmetry_3
_geom_angle
O5 P1 O6 2_666 2_666 112.79(12)
O5 P1 O4 2_666 2_666 110.14(11)
O6 P1 O4 2_666 2_666 107.73(10)
O5 P1 O2 2_666 2_666 109.88(10)
O6 P1 O2 2_666 2_666 107.45(11)
O4 P1 O2 2_666 2_666 108.73(10)
O7 P2 O8 2_665 . 115.22(12)
O7 P2 O3 2_665 . 110.78(11)
O8 P2 O3 . . 106.34(10)
O7 P2 O1 2_665 2_766 111.02(11)
O8 P2 O1 . 2_766 106.18(10)
O3 P2 O1 . 2_766 106.83(10)
O4 Al1 O2 2_666 1_556 107.85(9)
O4 Al1 O3 2_666 1_556 110.43(10)
O2 Al1 O3 1_556 1_556 110.43(9)
O4 Al1 O1 2_666 . 110.28(9)
O2 Al1 O1 1_556 . 108.61(9)
O3 Al1 O1 1_556 . 109.22(9)
P2 O1 Al1 2_766 . 134.58(11)
P1 O2 Al1 2_666 1_554 151.81(13)
P2 O3 Al1 . 1_554 139.90(12)
P1 O4 Al1 2_666 2_666 145.74(12)
C12 N11 H111 . . 109.5
C12 N11 H112 . . 109.5
H111 N11 H112 . . 109.5
C12 N11 H113 . . 109.5
H111 N11 H113 . . 109.5
H112 N11 H113 . . 109.5
N11 C12 C13 . . 109.8(2)
N11 C12 H121 . . 109.7
C13 C12 H121 . . 109.7
N11 C12 H122 . . 109.7
C13 C12 H122 . . 109.7
H121 C12 H122 . . 108.2
C12 C13 C14 . . 116.0(3)
C12 C13 H131 . . 108.3
C14 C13 H131 . . 108.3
C12 C13 H132 . . 108.3
C14 C13 H132 . . 108.3
H131 C13 H132 . . 107.4
N15 C14 C13 . . 112.9(2)
N15 C14 H141 . . 109.0
C13 C14 H141 . . 109.0
N15 C14 H142 . . 109.0
C13 C14 H142 . . 109.0
H141 C14 H142 . . 107.8
C14 N15 H151 . . 109.5
C14 N15 H152 . . 109.5
H151 N15 H152 . . 109.5
C14 N15 H153 . . 109.5
H151 N15 H153 . . 109.5
H152 N15 H153 . . 109.5
C22 N21 H211 . . 109.5
C22 N21 H212 . . 109.5
H211 N21 H212 . . 109.5
C22 N21 H213 . . 109.5
H211 N21 H213 . . 109.5
H212 N21 H213 . . 109.5
N21 C22 C22 . 2_576 110.7(3)
N21 C22 H221 . . 109.5
C22 C22 H221 2_576 . 109.5
N21 C22 H222 . . 109.5
C22 C22 H222 2_576 . 109.5
H221 C22 H222 . . 108.1

loop_
_geom_bond_atom_site_label_1
_geom_bond_atom_site_label_2
_geom_bond_site_symmetry_2
_geom_bond_distance
_geom_bond_publ_flag
P1 O5 2_666 1.509(2) yes
P1 O6 2_666 1.513(2) yes
P1 O4 2_666 1.545(2) yes
P1 O2 2_666 1.546(2) yes
P2 O7 2_665 1.506(2) yes
P2 O8 . 1.519(2) yes
P2 O3 . 1.554(2) yes
P2 O1 2_766 1.563(2) yes
Al1 O4 2_666 1.726(2) yes
Al1 O2 1_556 1.731(2) yes
Al1 O3 1_556 1.734(2) yes
Al1 O1 . 1.745(2) yes
O1 P2 2_766 1.563(2) ?
O2 P1 2_666 1.546(2) ?
O2 Al1 1_554 1.731(2) ?
O3 Al1 1_554 1.733(2) ?
O4 P1 2_666 1.545(2) ?
O4 Al1 2_666 1.726(2) ?
O5 P1 2_666 1.509(2) ?
O6 P1 2_666 1.513(2) ?
O7 P2 2_665 1.506(2) ?
N11 C12 . 1.486(3) yes
N11 H111 . .8900 ?
N11 H112 . .8900 ?
N11 H113 . .8900 ?
C12 C13 . 1.512(4) yes
C12 H121 . .9700 ?
C12 H122 . .9700 ?
C13 C14 . 1.520(4) yes
C13 H131 . .9700 ?
C13 H132 . .9700 ?
C14 N15 . 1.481(3) yes
C14 H141 . .9700 ?
C14 H142 . .9700 ?
N15 H151 . .8900 ?
N15 H152 . .8900 ?
N15 H153 . .8900 ?
N21 C22 . 1.478(3) yes
N21 H211 . .8900 ?
N21 H212 . .8900 ?
N21 H213 . .8900 ?
C22 C22 2_576 1.516(5) yes
C22 H221 . .9700 ?
C22 H222 . .9700 ?

loop_
_geom_hbond_atom_site_label_D
_geom_hbond_atom_site_label_H
_geom_hbond_atom_site_label_A
_geom_hbond_site_symmetry_A
_geom_hbond_distance_DH
_geom_hbond_distance_HA
_geom_hbond_distance_DA
_geom_hbond_angle_DHA
_geom_hbond_publ_flag
N11 H111 O8 . 0.89 1.937 2.815(3) 168.6 yes
N11 H111 O3 . 0.89 2.500 3.098(3) 125.3 ?
N11 H112 O8 2_766 0.89 2.136 2.903(3) 143.9 yes
N11 H112 O1 . 0.89 2.386 3.190(3) 150.4 ?
N11 H113 O5 . 0.89 1.868 2.738(3) 165.0 yes
N15 H151 O6 1_545 0.89 1.846 2.726(3) 169.7 yes
N15 H152 O7 1_545 0.89 1.929 2.812(3) 171.5 yes
N15 H153 O5 2_666 0.89 1.958 2.812(3) 160.4 yes
N21 H211 O6 2_676 0.89 1.951 2.737(3) 146.4 yes
N21 H212 O8 2_666 0.89 1.884 2.714(2) 154.4 yes
N21 H213 O7 2_576 0.89 1.894 2.763(3) 164.9 yes
